data_7212065
loop_
_publ_author_name
'Zhang, Zhen-Jie'
'Zhang, Shi-Yuan'
'Li, Yi'
'Niu, Zheng'
'Shi, Wei'
'Cheng, Peng'

_publ_section_title
;
 Systematic investigation of the lanthanide coordination polymers with
 \g-pyrone-2,6-dicarboxylic acid
;
_journal_issue 6
_journal_name_full CrystEngComm
_journal_page_first 1809
_journal_paper_doi 10.1039/b919056b
_journal_volume 12
_journal_year 2010
_chemical_formula_sum 'C7 H4 Ba O7'
_chemical_formula_weight 337.43
_chemical_name_systematic
;
?
;
_space_group_IT_number 62
_symmetry_cell_setting orthorhombic
_symmetry_space_group_name_Hall '-P 2ac 2n'
_symmetry_space_group_name_H-M 'P n m a'
_atom_sites_solution_hydrogens geom
_atom_sites_solution_primary direct
_atom_sites_solution_secondary difmap
_audit_creation_method SHELXL-97
_cell_angle_alpha 90.00
_cell_angle_beta 90.00
_cell_angle_gamma 90.00
_cell_formula_units_Z 4
_cell_length_a 19.441(2)
_cell_length_b 10.0363(12)
_cell_length_c 4.3190(5)
_cell_measurement_reflns_used 778
_cell_measurement_temperature 113(2)
_cell_measurement_theta_max 24.96
_cell_measurement_theta_min 4.06
_cell_volume 842.70(16)
_computing_cell_refinement 'CrystalClear (Rigaku/MSC Inc., 2005)'
_computing_data_collection 'CrystalClear (Rigaku/MSC Inc., 2005)'
_computing_data_reduction 'CrystalClear (Rigaku/MSC Inc., 2005)'
_computing_structure_refinement 'SHELXL-97 (Sheldrick, 1997)'
_computing_structure_solution 'SHELXS-97 (Sheldrick, 1990)'
_diffrn_ambient_temperature 113(2)
_diffrn_measured_fraction_theta_full 0.997
_diffrn_measured_fraction_theta_max 0.997
_diffrn_measurement_method dtprofit.ref
_diffrn_radiation_monochromator graphite
_diffrn_radiation_source 'fine-focus sealed tube'
_diffrn_radiation_type MoK\a
_diffrn_radiation_wavelength 0.71073
_diffrn_reflns_av_R_equivalents 0.0326
_diffrn_reflns_av_sigmaI/netI 0.0168
_diffrn_reflns_limit_h_max 23
_diffrn_reflns_limit_h_min -23
_diffrn_reflns_limit_k_max 11
_diffrn_reflns_limit_k_min -11
_diffrn_reflns_limit_l_max 5
_diffrn_reflns_limit_l_min -5
_diffrn_reflns_number 6384
_diffrn_reflns_theta_full 24.96
_diffrn_reflns_theta_max 24.96
_diffrn_reflns_theta_min 4.06
_exptl_absorpt_coefficient_mu 4.728
_exptl_absorpt_correction_T_max 0.7979
_exptl_absorpt_correction_T_min 0.6492
_exptl_absorpt_correction_type multi-scan
_exptl_absorpt_process_details Crystalclear
_exptl_crystal_colour Colorless
_exptl_crystal_density_diffrn 2.660
_exptl_crystal_density_method 'not measured'
_exptl_crystal_description Block
_exptl_crystal_F_000 632
_exptl_crystal_size_max 0.10
_exptl_crystal_size_mid 0.05
_exptl_crystal_size_min 0.05
_refine_diff_density_max 0.272
_refine_diff_density_min -0.440
_refine_diff_density_rms 0.086
_refine_ls_extinction_method none
_refine_ls_goodness_of_fit_ref 1.179
_refine_ls_hydrogen_treatment constr
_refine_ls_matrix_type full
_refine_ls_number_parameters 74
_refine_ls_number_reflns 778
_refine_ls_number_restraints 0
_refine_ls_restrained_S_all 1.179
_refine_ls_R_factor_all 0.0206
_refine_ls_R_factor_gt 0.0184
_refine_ls_shift/su_max 0.000
_refine_ls_shift/su_mean 0.000
_refine_ls_structure_factor_coef Fsqd
_refine_ls_weighting_details 'calc w=1/[\s^2^(Fo^2^)+(0.0199P)^2^+0.5917P] where P=(Fo^2^+2Fc^2^)/3'
_refine_ls_weighting_scheme calc
_refine_ls_wR_factor_gt 0.0406
_refine_ls_wR_factor_ref 0.0412
_reflns_number_gt 738
_reflns_number_total 778
_reflns_threshold_expression >2sigma(I)
_cod_data_source_file b919056b.txt
_cod_data_source_block Ba-10
_cod_depositor_comments
;
The following automatic conversions were performed:

'_symmetry_cell_setting' value 'Orthorhombic' changed to
'orthorhombic' according to
/home/saulius/struct/CIF-dictionaries/cif_core.dic dictionary named
'cif_core.dic' version 2.4.2 from
2011-04-26.

'_exptl_absorpt_correction_type' value 'Multi-scan'
changed to 'multi-scan' according to
/home/saulius/struct/CIF-dictionaries/cif_core.dic dictionary named
'cif_core.dic' version 2.4.2 from 2011-04-26.

Automatic conversion script
Id: cif_fix_values 1891 2012-01-12 08:04:46Z andrius 
;
_cod_original_sg_symbol_H-M Pnma
_cod_database_code 7212065

loop_
_symmetry_equiv_pos_as_xyz
'x, y, z'
'-x+1/2, -y, z+1/2'
'x+1/2, -y+1/2, -z+1/2'
'-x, y+1/2, -z'
'-x, -y, -z'
'x-1/2, y, -z-1/2'
'-x-1/2, y-1/2, z-1/2'
'x, -y-1/2, z'

loop_
_atom_site_label
_atom_site_type_symbol
_atom_site_fract_x
_atom_site_fract_y
_atom_site_fract_z
_atom_site_U_iso_or_equiv
_atom_site_adp_type
_atom_site_occupancy
_atom_site_symmetry_multiplicity
_atom_site_calc_flag
_atom_site_refinement_flags
Ba1 Ba 0.162525(13) 0.2500 0.55238(6) 0.01831(11) Uani 1 2 d S
O1 O 0.18051(12) 0.5268(2) 0.3600(6) 0.0326(6) Uani 1 1 d .
C3 C 0.05177(16) 0.6304(3) -0.1889(7) 0.0218(7) Uani 1 1 d .
H3 H 0.0350 0.5483 -0.2541 0.026 Uiso 1 1 calc R
C4 C 0.0217(2) 0.7500 -0.3080(10) 0.0230(10) Uani 1 2 d S
C2 C 0.10356(16) 0.6345(3) 0.0143(7) 0.0189(7) Uani 1 1 d .
O5 O 0.12965(16) 0.7500 0.1255(7) 0.0200(7) Uani 1 2 d S
O2 O 0.12036(12) 0.4042(2) 0.0334(5) 0.0253(5) Uani 1 1 d .
C1 C 0.13844(17) 0.5127(3) 0.1464(7) 0.0213(7) Uani 1 1 d .
O4 O 0.25810(12) 0.2500 0.0791(5) 0.0285(8) Uani 1 2 d S
H4A H 0.2753 0.3279 0.0744 0.034 Uiso 0.50 1 d PR
H4B H 0.2913 0.1947 0.0723 0.034 Uiso 0.50 1 d PR
O3 O -0.02492(12) 0.7500 -0.5035(5) 0.0312(8) Uani 1 2 d SR

loop_
_atom_site_aniso_label
_atom_site_aniso_U_11
_atom_site_aniso_U_22
_atom_site_aniso_U_33
_atom_site_aniso_U_23
_atom_site_aniso_U_13
_atom_site_aniso_U_12
Ba1 0.02484(17) 0.01582(16) 0.01425(16) 0.000 -0.00019(11) 0.000
O1 0.0442(15) 0.0210(13) 0.0327(14) -0.0001(11) -0.0152(12) 0.0038(10)
C3 0.0248(17) 0.0201(17) 0.0206(16) -0.0024(14) -0.0005(14) -0.0032(13)
C4 0.019(2) 0.032(3) 0.017(2) 0.000 0.0028(19) 0.000
C2 0.0247(16) 0.0127(15) 0.0192(16) -0.0018(12) 0.0042(13) -0.0029(13)
O5 0.0270(17) 0.0127(16) 0.0202(16) 0.000 -0.0042(14) 0.000
O2 0.0371(13) 0.0129(12) 0.0259(12) -0.0027(9) -0.0010(10) -0.0004(10)
C1 0.0267(17) 0.0186(17) 0.0187(16) 0.0004(13) 0.0064(14) 0.0024(13)
O4 0.0215(17) 0.0251(18) 0.039(2) 0.000 0.0066(15) 0.000
O3 0.0223(18) 0.042(2) 0.0294(19) 0.000 -0.0047(15) 0.000

loop_
_atom_type_symbol
_atom_type_description
_atom_type_scat_dispersion_real
_atom_type_scat_dispersion_imag
_atom_type_scat_source
C C 0.0033 0.0016 'International Tables Vol C Tables 4.2.6.8 and 6.1.1.4'
H H 0.0000 0.0000 'International Tables Vol C Tables 4.2.6.8 and 6.1.1.4'
Ba Ba -0.3244 2.2819 'International Tables Vol C Tables 4.2.6.8 and 6.1.1.4'
O O 0.0106 0.0060 'International Tables Vol C Tables 4.2.6.8 and 6.1.1.4'

loop_
_geom_angle_atom_site_label_1
_geom_angle_atom_site_label_2
_geom_angle_atom_site_label_3
_geom_angle
_geom_angle_site_symmetry_1
_geom_angle_site_symmetry_3
O3 Ba1 O2 76.08(6) 5_565 1_556
O3 Ba1 O2 76.08(6) 5_565 8_566
O2 Ba1 O2 69.43(9) 1_556 8_566
O3 Ba1 O4 127.76(4) 5_565 .
O2 Ba1 O4 140.24(5) 1_556 .
O2 Ba1 O4 140.24(5) 8_566 .
O3 Ba1 O2 69.56(6) 5_565 8_565
O2 Ba1 O2 145.63(9) 1_556 8_565
O2 Ba1 O2 101.87(7) 8_566 8_565
O4 Ba1 O2 67.09(6) . 8_565
O3 Ba1 O2 69.56(6) 5_565 .
O2 Ba1 O2 101.87(7) 1_556 .
O2 Ba1 O2 145.63(9) 8_566 .
O4 Ba1 O2 67.09(6) . .
O2 Ba1 O2 65.92(9) 8_565 .
O3 Ba1 O1 95.56(5) 5_565 8_565
O2 Ba1 O1 142.69(7) 1_556 8_565
O2 Ba1 O1 73.26(7) 8_566 8_565
O4 Ba1 O1 73.08(5) . 8_565
O2 Ba1 O1 44.99(6) 8_565 8_565
O2 Ba1 O1 109.13(6) . 8_565
O3 Ba1 O1 95.56(5) 5_565 .
O2 Ba1 O1 73.26(7) 1_556 .
O2 Ba1 O1 142.69(7) 8_566 .
O4 Ba1 O1 73.08(5) . .
O2 Ba1 O1 109.13(6) 8_565 .
O2 Ba1 O1 44.99(6) . .
O1 Ba1 O1 144.04(10) 8_565 .
O3 Ba1 O4 133.75(4) 5_565 1_556
O2 Ba1 O4 66.34(6) 1_556 1_556
O2 Ba1 O4 66.34(6) 8_566 1_556
O4 Ba1 O4 98.49(7) . 1_556
O2 Ba1 O4 142.43(5) 8_565 1_556
O2 Ba1 O4 142.43(5) . 1_556
O1 Ba1 O4 98.32(5) 8_565 1_556
O1 Ba1 O4 98.32(5) . 1_556
O3 Ba1 C1 79.11(6) 5_565 8_565
O2 Ba1 C1 147.55(7) 1_556 8_565
O2 Ba1 C1 84.58(7) 8_566 8_565
O4 Ba1 C1 72.12(6) . 8_565
O2 Ba1 C1 22.79(7) 8_565 8_565
O2 Ba1 C1 88.53(7) . 8_565
O1 Ba1 C1 22.80(7) 8_565 8_565
O1 Ba1 C1 130.18(8) . 8_565
O4 Ba1 C1 121.12(6) 1_556 8_565
O3 Ba1 Ba1 85.49(5) 5_565 1_554
O2 Ba1 Ba1 139.87(5) 1_556 1_554
O2 Ba1 Ba1 139.87(5) 8_566 1_554
O4 Ba1 Ba1 42.27(5) . 1_554
O2 Ba1 Ba1 38.00(4) 8_565 1_554
O2 Ba1 Ba1 38.00(4) . 1_554
O1 Ba1 Ba1 73.47(5) 8_565 1_554
O1 Ba1 Ba1 73.47(5) . 1_554
O4 Ba1 Ba1 140.76(4) 1_556 1_554
C1 Ba1 Ba1 56.79(6) 8_565 1_554
C1 O1 Ba1 91.39(19) . .
C2 C3 C4 121.2(3) . .
C2 C3 H3 119.4 . .
C4 C3 H3 119.4 . .
O3 C4 C3 122.97(19) . .
O3 C4 C3 122.97(19) . 8_575
C3 C4 C3 114.0(4) . 8_575
C3 C2 O5 122.8(3) . .
C3 C2 C1 124.2(3) . .
O5 C2 C1 113.0(3) . .
C2 O5 C2 117.9(3) . 8_575
C1 O2 Ba1 135.5(2) . 1_554
C1 O2 Ba1 94.90(19) . .
Ba1 O2 Ba1 101.87(7) 1_554 .
O1 C1 O2 125.3(3) . .
O1 C1 C2 119.0(3) . .
O2 C1 C2 115.7(3) . .
Ba1 O4 Ba1 98.49(7) . 1_554
Ba1 O4 H4A 106.4 . .
Ba1 O4 H4A 103.3 1_554 .
Ba1 O4 H4B 122.3 . .
Ba1 O4 H4B 116.9 1_554 .
H4A O4 H4B 107.4 . .
C4 O3 Ba1 141.5(2) . 5_565

loop_
_geom_bond_atom_site_label_1
_geom_bond_atom_site_label_2
_geom_bond_distance
_geom_bond_site_symmetry_2
Ba1 O3 2.683(2) 5_565
Ba1 O2 2.717(2) 1_556
Ba1 O2 2.717(2) 8_566
Ba1 O4 2.762(2) .
Ba1 O2 2.844(2) 8_565
Ba1 O2 2.844(2) .
Ba1 O1 2.920(2) 8_565
Ba1 O1 2.920(2) .
Ba1 O4 2.937(2) 1_556
Ba1 C1 3.201(3) 8_565
O1 C1 1.241(4) .
C3 C2 1.336(4) .
C3 C4 1.431(4) .
C3 H3 0.9300 .
C4 O3 1.238(5) .
C4 C3 1.431(4) 8_575
C2 O5 1.353(3) .
C2 C1 1.510(4) .
O5 C2 1.353(3) 8_575
O2 C1 1.244(4) .
O2 Ba1 2.717(2) 1_554
O4 Ba1 2.937(2) 1_554
O4 H4A 0.8510 .
O4 H4B 0.8520 .
O3 Ba1 2.683(2) 5_565
